data_7219127
loop_
_publ_author_name
'Hern\'andez-Paredes, Javier'
'Olvera-Tapia, Ana L.'
'Arenas-Garc\'ia, Jenniffer I.'
'H\"opfl, Herbert'
'Morales-Rojas, Hugo'
'Herrera-Ruiz, Dea'
'Gonzaga-Morales, Ana I.'
'Rodr\'iguez-Fragoso, Lourdes'

_publ_section_title
;
 On molecular complexes derived from amino acids and nicotinamides in
 combination with boronic acids
;
_journal_issue 28
_journal_name_full CrystEngComm
_journal_page_first 5166
_journal_paper_doi 10.1039/C4CE01934B
_journal_volume 17
_journal_year 2015
_chemical_formula_moiety 'C6 H8 B2 O4, 2(C6 H6 N2 O)'
_chemical_formula_sum 'C18 H20 B2 N4 O6'
_chemical_formula_weight 410.00
_chemical_name_systematic
;
 ?
;
_space_group_IT_number 14
_symmetry_cell_setting monoclinic
_symmetry_space_group_name_Hall '-P 2ybc'
_symmetry_space_group_name_H-M 'P 1 21/c 1'
_atom_sites_solution_hydrogens geom
_atom_sites_solution_primary direct
_atom_sites_solution_secondary difmap
_audit_creation_method SHELXL-97
_audit_update_record
;
2014-11-18 deposited with the CCDC.
2014-12-17 downloaded from the CCDC.
;
_cell_angle_alpha 90.00
_cell_angle_beta 90.465(3)
_cell_angle_gamma 90.00
_cell_formula_units_Z 2
_cell_length_a 7.8693(13)
_cell_length_b 5.1027(8)
_cell_length_c 23.951(4)
_cell_measurement_reflns_used 4568
_cell_measurement_temperature 293(2)
_cell_measurement_theta_max 28.23
_cell_measurement_theta_min 2.71
_cell_volume 961.7(3)
_computing_cell_refinement 'Bruker SAINT'
_computing_data_collection 'Bruker SMART'
_computing_data_reduction 'Bruker SAINT'
_computing_molecular_graphics 'Bruker SHELXTL'
_computing_publication_material 'Bruker SHELXTL'
_computing_structure_refinement 'SHELXL-97 (Sheldrick, 1997)'
_computing_structure_solution 'SHELXS-97 (Sheldrick, 1990)'
_diffrn_ambient_temperature 293(2)
_diffrn_measured_fraction_theta_full 0.999
_diffrn_measured_fraction_theta_max 0.999
_diffrn_measurement_device_type 'CCD area detector'
_diffrn_measurement_method 'phi and omega scans'
_diffrn_radiation_monochromator graphite
_diffrn_radiation_source 'fine-focus sealed tube'
_diffrn_radiation_type MoK\a
_diffrn_radiation_wavelength 0.71073
_diffrn_reflns_av_R_equivalents 0.0244
_diffrn_reflns_av_sigmaI/netI 0.0210
_diffrn_reflns_limit_h_max 9
_diffrn_reflns_limit_h_min -9
_diffrn_reflns_limit_k_max 6
_diffrn_reflns_limit_k_min -6
_diffrn_reflns_limit_l_max 28
_diffrn_reflns_limit_l_min -28
_diffrn_reflns_number 8671
_diffrn_reflns_theta_full 25.00
_diffrn_reflns_theta_max 25.00
_diffrn_reflns_theta_min 2.59
_exptl_absorpt_coefficient_mu 0.105
_exptl_absorpt_correction_T_max 0.97
_exptl_absorpt_correction_T_min 0.96
_exptl_absorpt_correction_type multi-scan
_exptl_absorpt_process_details SADABS
_exptl_crystal_colour colorless
_exptl_crystal_density_diffrn 1.416
_exptl_crystal_density_method 'not measured'
_exptl_crystal_description 'rectangular prism'
_exptl_crystal_F_000 428
_exptl_crystal_size_max 0.42
_exptl_crystal_size_mid 0.38
_exptl_crystal_size_min 0.29
_refine_diff_density_max 0.230
_refine_diff_density_min -0.137
_refine_diff_density_rms 0.036
_refine_ls_extinction_method none
_refine_ls_goodness_of_fit_ref 1.048
_refine_ls_hydrogen_treatment mixed
_refine_ls_matrix_type full
_refine_ls_number_parameters 148
_refine_ls_number_reflns 1690
_refine_ls_number_restraints 4
_refine_ls_restrained_S_all 1.047
_refine_ls_R_factor_all 0.0417
_refine_ls_R_factor_gt 0.0373
_refine_ls_shift/su_max 0.000
_refine_ls_shift/su_mean 0.000
_refine_ls_structure_factor_coef Fsqd
_refine_ls_weighting_details 'calc w=1/[\s^2^(Fo^2^)+(0.0654P)^2^+0.1997P] where P=(Fo^2^+2Fc^2^)/3'
_refine_ls_weighting_scheme calc
_refine_ls_wR_factor_gt 0.1049
_refine_ls_wR_factor_ref 0.1086
_reflns_number_gt 1498
_reflns_number_total 1690
_reflns_threshold_expression >2sigma(I)
_cod_data_source_file c4ce01934b2.cif
_cod_data_source_block jud1einm
_cod_depositor_comments
;
The following automatic conversions were performed:

'_symmetry_cell_setting' value 'Monoclinic' changed to 'monoclinic'
according to
/usr/data/users/saulius/crontab/automatic-downloads/rss-feeds/RSC/lib/dictionaries/cif_core.dic
dictionary named 'cif_core.dic' version 2.4.2 from 2011-04-26.

Automatic conversion script
Id: cif_fix_values 2935 2014-11-11 08:27:57Z andrius 

 Adding full bibliography for 7219125--7219132.cif.
;
_cod_original_sg_symbol_H-M P2(1)/c
_cod_database_code 7219127

loop_
_symmetry_equiv_pos_as_xyz
'x, y, z'
'-x, y+1/2, -z+1/2'
'-x, -y, -z'
'x, -y-1/2, z-1/2'

loop_
_atom_site_label
_atom_site_type_symbol
_atom_site_fract_x
_atom_site_fract_y
_atom_site_fract_z
_atom_site_U_iso_or_equiv
_atom_site_adp_type
_atom_site_occupancy
_atom_site_symmetry_multiplicity
_atom_site_calc_flag
_atom_site_refinement_flags
B1 B 0.1377(2) 0.4214(3) 0.11587(6) 0.0365(4) Uani 1 1 d .
N1 N 0.23020(16) 0.1236(2) 0.24938(5) 0.0428(3) Uani 1 1 d .
N2 N 0.4259(2) 0.2519(3) 0.44939(5) 0.0464(4) Uani 1 1 d D
H2A H 0.460(2) 0.227(4) 0.4832(3) 0.070 Uiso 1 1 d D
H2B H 0.412(3) 0.4090(15) 0.4372(8) 0.070 Uiso 1 1 d D
O1 O 0.13321(15) 0.1780(2) 0.13858(4) 0.0471(3) Uani 1 1 d D
H1' H 0.164(2) 0.176(4) 0.1723(2) 0.071 Uiso 1 1 d D
O2 O 0.20097(15) 0.6217(2) 0.14723(4) 0.0481(3) Uani 1 1 d D
H2' H 0.192(3) 0.7731(16) 0.1338(8) 0.072 Uiso 1 1 d D
O3 O 0.45810(15) -0.17981(19) 0.43323(4) 0.0451(3) Uani 1 1 d .
C1 C 0.06620(18) 0.4633(3) 0.05484(5) 0.0345(3) Uani 1 1 d .
C2 C -0.04770(19) 0.2867(3) 0.03106(5) 0.0393(4) Uani 1 1 d .
H2 H -0.0812 0.1410 0.0515 0.047 Uiso 1 1 calc R
H3 H -0.1887 0.2000 -0.0370 0.047 Uiso 1 1 d R
C3 C -0.11269(19) 0.3222(3) -0.02243(6) 0.0400(4) Uani 1 1 d .
C7 C 0.3375(2) -0.0670(3) 0.26425(6) 0.0446(4) Uani 1 1 d .
H8 H 0.3714 -0.1860 0.2371 0.054 Uiso 1 1 calc R
C8 C 0.40055(19) -0.0969(3) 0.31773(6) 0.0399(4) Uani 1 1 d .
H5 H 0.4747 -0.2332 0.3263 0.048 Uiso 1 1 calc R
C9 C 0.35173(17) 0.0795(3) 0.35856(5) 0.0328(3) Uani 1 1 d .
C10 C 0.2408(2) 0.2771(3) 0.34374(6) 0.0432(4) Uani 1 1 d .
H7 H 0.2049 0.3987 0.3701 0.052 Uiso 1 1 calc R
C11 C 0.1836(2) 0.2915(3) 0.28897(6) 0.0465(4) Uani 1 1 d .
H6 H 0.1087 0.4254 0.2794 0.056 Uiso 1 1 calc R
C12 C 0.41726(18) 0.0415(3) 0.41728(5) 0.0347(3) Uani 1 1 d .

loop_
_atom_site_aniso_label
_atom_site_aniso_U_11
_atom_site_aniso_U_22
_atom_site_aniso_U_33
_atom_site_aniso_U_23
_atom_site_aniso_U_13
_atom_site_aniso_U_12
B1 0.0462(9) 0.0365(9) 0.0265(8) -0.0001(6) -0.0064(6) 0.0036(7)
N1 0.0576(8) 0.0432(7) 0.0273(6) 0.0030(5) -0.0117(5) -0.0035(6)
N2 0.0805(9) 0.0307(6) 0.0279(6) -0.0007(5) -0.0165(6) 0.0008(6)
O1 0.0771(8) 0.0385(6) 0.0255(5) 0.0038(4) -0.0174(5) -0.0026(5)
O2 0.0738(8) 0.0381(6) 0.0321(6) -0.0012(4) -0.0194(5) 0.0021(5)
O3 0.0743(7) 0.0312(6) 0.0298(5) 0.0025(4) -0.0124(5) 0.0033(5)
C1 0.0444(8) 0.0343(7) 0.0247(6) 0.0010(5) -0.0047(5) 0.0058(6)
C2 0.0532(9) 0.0367(8) 0.0278(7) 0.0070(6) -0.0052(6) -0.0041(6)
C3 0.0491(8) 0.0392(8) 0.0316(7) 0.0016(6) -0.0107(6) -0.0058(6)
C7 0.0636(10) 0.0426(8) 0.0275(7) -0.0042(6) -0.0053(6) 0.0040(7)
C8 0.0533(9) 0.0359(7) 0.0304(7) -0.0005(6) -0.0068(6) 0.0057(6)
C9 0.0422(7) 0.0307(7) 0.0255(7) 0.0025(5) -0.0046(5) -0.0050(5)
C10 0.0556(9) 0.0426(8) 0.0312(7) -0.0035(6) -0.0045(6) 0.0099(7)
C11 0.0559(9) 0.0451(9) 0.0382(8) 0.0042(6) -0.0138(7) 0.0103(7)
C12 0.0478(8) 0.0309(7) 0.0254(7) 0.0027(5) -0.0057(5) -0.0019(6)

loop_
_atom_type_symbol
_atom_type_description
_atom_type_scat_dispersion_real
_atom_type_scat_dispersion_imag
_atom_type_scat_source
C C 0.0033 0.0016 'International Tables Vol C Tables 4.2.6.8 and 6.1.1.4'
H H 0.0000 0.0000 'International Tables Vol C Tables 4.2.6.8 and 6.1.1.4'
B B 0.0013 0.0007 'International Tables Vol C Tables 4.2.6.8 and 6.1.1.4'
N N 0.0061 0.0033 'International Tables Vol C Tables 4.2.6.8 and 6.1.1.4'
O O 0.0106 0.0060 'International Tables Vol C Tables 4.2.6.8 and 6.1.1.4'

loop_
_geom_angle_atom_site_label_1
_geom_angle_atom_site_label_2
_geom_angle_atom_site_label_3
_geom_angle
_geom_angle_site_symmetry_1
_geom_angle_site_symmetry_3
O1 B1 O2 118.50(12) . .
O1 B1 C1 119.04(12) . .
O2 B1 C1 122.45(12) . .
C11 N1 C7 117.15(12) . .
C2 C1 C3 116.91(12) . 3_565
C2 C1 B1 121.08(12) . .
C3 C1 B1 122.00(12) 3_565 .
C3 C2 C1 121.70(13) . .
C2 C3 C1 121.39(13) . 3_565
N1 C7 C8 123.42(13) . .
C7 C8 C9 118.96(13) . .
C10 C9 C8 118.18(12) . .
C10 C9 C12 123.08(12) . .
C8 C9 C12 118.71(12) . .
C9 C10 C11 118.86(13) . .
N1 C11 C10 123.43(14) . .
O3 C12 N2 123.42(11) . .
O3 C12 C9 119.56(11) . .
N2 C12 C9 117.02(11) . .

loop_
_geom_bond_atom_site_label_1
_geom_bond_atom_site_label_2
_geom_bond_distance
_geom_bond_site_symmetry_2
B1 O1 1.3567(19) .
B1 O2 1.3601(19) .
B1 C1 1.5766(18) .
N1 C11 1.332(2) .
N1 C7 1.3344(19) .
N2 C12 1.3222(18) .
O3 C12 1.2339(16) .
C1 C2 1.390(2) .
C1 C3 1.393(2) 3_565
C2 C3 1.3874(19) .
C3 C1 1.393(2) 3_565
C7 C8 1.378(2) .
C8 C9 1.386(2) .
C9 C10 1.378(2) .
C9 C12 1.5066(17) .
C10 C11 1.385(2) .

loop_
_geom_torsion_atom_site_label_1
_geom_torsion_atom_site_label_2
_geom_torsion_atom_site_label_3
_geom_torsion_atom_site_label_4
_geom_torsion
_geom_torsion_site_symmetry_1
_geom_torsion_site_symmetry_4
O1 B1 C1 C2 21.1(2) . .
O2 B1 C1 C2 -157.64(15) . .
O1 B1 C1 C3 -159.34(15) . 3_565
O2 B1 C1 C3 22.0(2) . 3_565
C3 C1 C2 C3 -0.2(2) 3_565 .
B1 C1 C2 C3 179.46(14) . .
C1 C2 C3 C1 0.2(3) . 3_565
C11 N1 C7 C8 0.0(2) . .
N1 C7 C8 C9 -0.3(2) . .
C7 C8 C9 C10 0.4(2) . .
C7 C8 C9 C12 178.32(13) . .
C8 C9 C10 C11 -0.2(2) . .
C12 C9 C10 C11 -178.09(14) . .
C7 N1 C11 C10 0.1(2) . .
C9 C10 C11 N1 0.0(3) . .
C10 C9 C12 O3 151.86(15) . .
C8 C9 C12 O3 -26.0(2) . .
C10 C9 C12 N2 -27.4(2) . .
C8 C9 C12 N2 154.71(15) . .
